data_7206803
loop_
_publ_author_name
'Bhattacharya, Suman'
'Saha, Binoy K.'

_publ_section_title
;
 Inclusion of a chiral guest in a centrosymmetric organic host lattice
;
_journal_issue 23
_journal_name_full CrystEngComm
_journal_page_first 6941
_journal_paper_doi 10.1039/c1ce05600j
_journal_volume 13
_journal_year 2011
_chemical_formula_moiety 'C15 H18 O6, C10 H8 N2'
_chemical_formula_sum 'C25 H26 N2 O6'
_chemical_formula_weight 450.48
_chemical_name_common
;2,4,6-triethyl-1,3,5-benzenetricarboxylic acid, 4,4'-
bipyridine,
;
_chemical_name_systematic
;
2,4,6-triethyl-1,3,5-benzenetricarboxylic acid, 4,4'-bipyridine,
;
_space_group_IT_number 14
_symmetry_cell_setting monoclinic
_symmetry_space_group_name_Hall '-P 2yn'
_symmetry_space_group_name_H-M 'P 1 21/n 1'
_atom_sites_solution_hydrogens geom
_atom_sites_solution_primary direct
_atom_sites_solution_secondary difmap
_audit_creation_method SHELXL-97
_cell_angle_alpha 90.00
_cell_angle_beta 101.406(9)
_cell_angle_gamma 90.00
_cell_formula_units_Z 4
_cell_length_a 11.4001(11)
_cell_length_b 17.4597(16)
_cell_length_c 11.6727(9)
_cell_measurement_reflns_used 4359
_cell_measurement_temperature 298(2)
_cell_measurement_theta_max 29.1722
_cell_measurement_theta_min 2.7827
_cell_volume 2277.5(4)
_computing_cell_refinement
;
CrysAlisPro, Oxford Diffraction Ltd.,
Version 1.171.33.55 (release 05-01-2010 CrysAlis171 .NET)
(compiled Jan 5 2010,16:28:46)
;
_computing_data_collection
;
CrysAlisPro, Oxford Diffraction Ltd.,
Version 1.171.33.55 (release 05-01-2010 CrysAlis171 .NET)
(compiled Jan 5 2010,16:28:46)
;
_computing_data_reduction
;
CrysAlisPro, Oxford Diffraction Ltd.,
Version 1.171.33.55 (release 05-01-2010 CrysAlis171 .NET)
(compiled Jan 5 2010,16:28:46)
;
_computing_structure_refinement 'SHELXL-97 (Sheldrick, 1997)'
_computing_structure_solution 'SHELXS-97 (Sheldrick, 1997)'
_diffrn_ambient_temperature 298(2)
_diffrn_measured_fraction_theta_full 0.994
_diffrn_measured_fraction_theta_max 0.858
_diffrn_measurement_device_type 'Xcalibur, Eos'
_diffrn_radiation_monochromator graphite
_diffrn_radiation_source 'fine-focus sealed tube'
_diffrn_radiation_type MoK\a
_diffrn_radiation_wavelength 0.71073
_diffrn_reflns_av_R_equivalents 0.0355
_diffrn_reflns_av_sigmaI/netI 0.0592
_diffrn_reflns_limit_h_max 13
_diffrn_reflns_limit_h_min -15
_diffrn_reflns_limit_k_max 21
_diffrn_reflns_limit_k_min -22
_diffrn_reflns_limit_l_max 14
_diffrn_reflns_limit_l_min -15
_diffrn_reflns_number 15057
_diffrn_reflns_theta_full 25.00
_diffrn_reflns_theta_max 29.24
_diffrn_reflns_theta_min 2.79
_exptl_absorpt_coefficient_mu 0.094
_exptl_absorpt_correction_T_max 0.9814
_exptl_absorpt_correction_T_min 0.9677
_exptl_absorpt_correction_type multi-scan
_exptl_absorpt_process_details
;
CrysAlisPro, Oxford Diffraction Ltd.,
Version 1.171.33.55 (release 05-01-2010 CrysAlis171 .NET)
(compiled Jan 5 2010,16:28:46)
Empirical absorption correction using spherical harmonics,
implemented in SCALE3 ABSPACK scaling algorithm.
;
_exptl_crystal_colour colorless
_exptl_crystal_density_diffrn 1.314
_exptl_crystal_density_method 'not measured'
_exptl_crystal_description block
_exptl_crystal_F_000 952
_exptl_crystal_size_max 0.35
_exptl_crystal_size_mid 0.30
_exptl_crystal_size_min 0.20
_refine_diff_density_max 0.794
_refine_diff_density_min -0.373
_refine_diff_density_rms 0.051
_refine_ls_extinction_method none
_refine_ls_goodness_of_fit_ref 1.048
_refine_ls_hydrogen_treatment mixed
_refine_ls_matrix_type full
_refine_ls_number_parameters 314
_refine_ls_number_reflns 5311
_refine_ls_number_restraints 5
_refine_ls_restrained_S_all 1.049
_refine_ls_R_factor_all 0.1122
_refine_ls_R_factor_gt 0.0637
_refine_ls_shift/su_max 0.000
_refine_ls_shift/su_mean 0.000
_refine_ls_structure_factor_coef Fsqd
_refine_ls_weighting_details 'calc w=1/[\s^2^(Fo^2^)+(0.1087P)^2^+0.0000P] where P=(Fo^2^+2Fc^2^)/3'
_refine_ls_weighting_scheme calc
_refine_ls_wR_factor_gt 0.1799
_refine_ls_wR_factor_ref 0.1967
_reflns_number_gt 2970
_reflns_number_total 5311
_reflns_threshold_expression >2sigma(I)
_cod_data_source_file c1ce05600j.txt
_cod_data_source_block bks258b-teb4-bpy-c_p21n
_cod_original_sg_symbol_H-M P21/n
_cod_database_code 7206803

loop_
_symmetry_equiv_pos_as_xyz
'x, y, z'
'-x+1/2, y+1/2, -z+1/2'
'-x, -y, -z'
'x-1/2, -y-1/2, z-1/2'

loop_
_atom_site_label
_atom_site_type_symbol
_atom_site_fract_x
_atom_site_fract_y
_atom_site_fract_z
_atom_site_U_iso_or_equiv
_atom_site_adp_type
_atom_site_occupancy
_atom_site_symmetry_multiplicity
_atom_site_calc_flag
_atom_site_refinement_flags
O5 O 0.71089(15) 0.14157(11) 0.72229(14) 0.0521(5) Uani 1 1 d .
O6 O 0.60778(16) 0.05704(10) 0.60073(15) 0.0475(5) Uani 1 1 d D
C5 C 0.49982(19) 0.15177(12) 0.67873(17) 0.0312(5) Uani 1 1 d .
C7 C 0.3005(2) 0.17411(13) 0.90086(19) 0.0375(5) Uani 1 1 d .
O2 O 0.24857(19) 0.10855(11) 0.90566(16) 0.0608(6) Uani 1 1 d D
N2 N 0.71644(18) 0.53937(12) 0.00143(17) 0.0431(5) Uani 1 1 d D
N1 N 0.3361(2) 0.58478(12) 0.40540(18) 0.0483(5) Uani 1 1 d .
O1 O 0.3092(2) 0.22212(11) 0.97562(16) 0.0652(6) Uani 1 1 d .
C4 C 0.4431(2) 0.19749(12) 0.58606(17) 0.0328(5) Uani 1 1 d .
C2 C 0.2953(2) 0.23421(13) 0.70363(19) 0.0379(5) Uani 1 1 d .
C23 C 0.56275(19) 0.55489(12) 0.15765(18) 0.0326(5) Uani 1 1 d .
C9 C 0.6162(2) 0.11470(13) 0.66943(17) 0.0342(5) Uani 1 1 d .
C6 C 0.45283(19) 0.14282(12) 0.78083(17) 0.0319(5) Uani 1 1 d .
C17 C 0.4362(2) 0.63556(13) 0.2617(2) 0.0426(6) Uani 1 1 d .
H17 H 0.4536 0.6781 0.2202 0.051 Uiso 1 1 calc R
C18 C 0.4811(2) 0.56454(12) 0.24161(18) 0.0343(5) Uani 1 1 d .
O4 O 0.2361(2) 0.26522(12) 0.41039(18) 0.0717(6) Uani 1 1 d D
C1 C 0.3507(2) 0.18373(12) 0.79047(17) 0.0328(5) Uani 1 1 d .
C16 C 0.3649(2) 0.64296(14) 0.3443(2) 0.0459(6) Uani 1 1 d .
H16 H 0.3359 0.6913 0.3574 0.055 Uiso 1 1 calc R
C14 C 0.5121(2) 0.08704(14) 0.87334(19) 0.0450(6) Uani 1 1 d .
H14A H 0.5982 0.0932 0.8851 0.054 Uiso 1 1 calc R
H14B H 0.4880 0.0990 0.9465 0.054 Uiso 1 1 calc R
O3 O 0.3054(2) 0.36456(12) 0.5207(2) 0.0838(7) Uani 1 1 d .
C3 C 0.3428(2) 0.23903(12) 0.60050(19) 0.0365(5) Uani 1 1 d .
C25 C 0.6432(3) 0.59844(16) -0.0054(2) 0.0535(7) Uani 1 1 d .
H25 H 0.6442 0.6351 -0.0629 0.064 Uiso 1 1 calc R
C12 C 0.4912(2) 0.20208(14) 0.47371(19) 0.0445(6) Uani 1 1 d .
H12A H 0.5773 0.1953 0.4918 0.053 Uiso 1 1 calc R
H12B H 0.4745 0.2525 0.4395 0.053 Uiso 1 1 calc R
C8 C 0.2921(2) 0.29658(17) 0.5064(2) 0.0534(7) Uani 1 1 d D
C24 C 0.5655(2) 0.60758(15) 0.0700(2) 0.0516(7) Uani 1 1 d .
H24 H 0.5143 0.6496 0.0618 0.062 Uiso 1 1 calc R
C10 C 0.1866(2) 0.27934(16) 0.7166(2) 0.0533(7) Uani 1 1 d .
H10A H 0.1894 0.2891 0.7989 0.064 Uiso 1 1 calc R
H10B H 0.1882 0.3284 0.6780 0.064 Uiso 1 1 calc R
C22 C 0.6401(2) 0.49394(15) 0.1634(2) 0.0543(7) Uani 1 1 d .
H22 H 0.6417 0.4564 0.2202 0.065 Uiso 1 1 calc R
C13 C 0.4359(3) 0.14161(16) 0.3850(2) 0.0623(8) Uani 1 1 d .
H13A H 0.4684 0.1467 0.3155 0.093 Uiso 1 1 calc R
H13B H 0.3507 0.1486 0.3659 0.093 Uiso 1 1 calc R
H13C H 0.4538 0.0915 0.4177 0.093 Uiso 1 1 calc R
C21 C 0.7152(3) 0.48865(16) 0.0850(2) 0.0574(7) Uani 1 1 d .
H21 H 0.7676 0.4474 0.0911 0.069 Uiso 1 1 calc R
C20 C 0.3761(3) 0.51613(16) 0.3838(3) 0.0663(9) Uani 1 1 d .
H20 H 0.3552 0.4744 0.4250 0.080 Uiso 1 1 calc R
C19 C 0.4472(3) 0.50398(15) 0.3032(2) 0.0598(8) Uani 1 1 d .
H19 H 0.4724 0.4547 0.2902 0.072 Uiso 1 1 calc R
C15 C 0.4805(3) 0.00504(15) 0.8416(3) 0.0702(9) Uani 1 1 d .
H15A H 0.5201 -0.0280 0.9029 0.105 Uiso 1 1 calc R
H15B H 0.5057 -0.0075 0.7701 0.105 Uiso 1 1 calc R
H15C H 0.3955 -0.0017 0.8314 0.105 Uiso 1 1 calc R
C11 C 0.0743(3) 0.2404(3) 0.6675(4) 0.1196(18) Uani 1 1 d .
H11A H 0.0081 0.2718 0.6777 0.179 Uiso 1 1 calc R
H11B H 0.0710 0.1924 0.7068 0.179 Uiso 1 1 calc R
H11C H 0.0702 0.2313 0.5857 0.179 Uiso 1 1 calc R
H2 H 0.224(3) 0.102(2) 0.9696(18) 0.104(12) Uiso 1 1 d D
H6 H 0.667(3) 0.048(3) 0.569(5) 0.053(16) Uiso 0.50 1 d PD
H4 H 0.215(6) 0.2991(15) 0.357(2) 0.26(4) Uiso 1 1 d D
H2A H 0.771(3) 0.545(3) -0.045(3) 0.034(12) Uiso 0.50 1 d PD

loop_
_atom_site_aniso_label
_atom_site_aniso_U_11
_atom_site_aniso_U_22
_atom_site_aniso_U_33
_atom_site_aniso_U_23
_atom_site_aniso_U_13
_atom_site_aniso_U_12
O5 0.0403(10) 0.0730(13) 0.0438(10) -0.0165(9) 0.0102(8) 0.0020(9)
O6 0.0500(11) 0.0455(10) 0.0551(11) -0.0128(8) 0.0302(9) -0.0029(8)
C5 0.0366(13) 0.0323(11) 0.0271(10) -0.0021(9) 0.0119(9) -0.0043(9)
C7 0.0430(14) 0.0412(13) 0.0334(12) -0.0008(10) 0.0200(10) 0.0006(11)
O2 0.0912(15) 0.0574(12) 0.0470(11) -0.0130(9) 0.0456(10) -0.0283(11)
N2 0.0423(12) 0.0545(13) 0.0368(10) 0.0054(9) 0.0187(9) 0.0016(10)
N1 0.0590(14) 0.0484(13) 0.0454(12) -0.0056(10) 0.0298(10) -0.0038(11)
O1 0.0997(16) 0.0576(12) 0.0498(11) -0.0175(9) 0.0426(11) -0.0185(10)
C4 0.0426(13) 0.0313(12) 0.0271(10) 0.0014(9) 0.0134(9) -0.0046(10)
C2 0.0382(13) 0.0403(13) 0.0366(12) 0.0030(10) 0.0112(10) 0.0019(11)
C23 0.0339(12) 0.0368(12) 0.0292(10) -0.0011(9) 0.0109(9) -0.0043(10)
C9 0.0400(14) 0.0391(13) 0.0271(10) 0.0007(9) 0.0152(9) -0.0003(11)
C6 0.0406(13) 0.0323(12) 0.0252(10) 0.0020(9) 0.0126(9) -0.0010(10)
C17 0.0516(15) 0.0388(14) 0.0429(13) 0.0051(11) 0.0223(11) 0.0012(11)
C18 0.0397(13) 0.0376(13) 0.0277(10) -0.0006(9) 0.0118(9) -0.0054(10)
O4 0.0987(17) 0.0621(13) 0.0464(11) 0.0017(10) -0.0051(11) 0.0083(12)
C1 0.0393(13) 0.0348(12) 0.0279(10) -0.0009(9) 0.0158(9) -0.0037(10)
C16 0.0549(16) 0.0415(14) 0.0462(14) -0.0062(11) 0.0217(12) 0.0012(12)
C14 0.0533(15) 0.0552(15) 0.0302(11) 0.0128(11) 0.0173(10) 0.0121(12)
O3 0.1098(19) 0.0495(13) 0.0796(16) 0.0189(11) -0.0111(13) -0.0087(12)
C3 0.0432(14) 0.0342(12) 0.0332(11) 0.0060(9) 0.0101(10) 0.0002(10)
C25 0.0669(18) 0.0588(17) 0.0423(14) 0.0183(12) 0.0287(13) 0.0097(15)
C12 0.0585(16) 0.0476(14) 0.0329(12) 0.0089(10) 0.0225(11) 0.0007(12)
C8 0.0578(18) 0.0510(17) 0.0499(16) 0.0025(13) 0.0073(13) 0.0075(14)
C24 0.0659(18) 0.0491(15) 0.0476(14) 0.0138(12) 0.0303(13) 0.0186(13)
C10 0.0495(16) 0.0648(18) 0.0484(15) 0.0016(13) 0.0164(12) 0.0139(14)
C22 0.0641(17) 0.0543(16) 0.0535(15) 0.0241(13) 0.0332(13) 0.0173(14)
C13 0.095(2) 0.0614(18) 0.0359(13) -0.0057(13) 0.0252(14) -0.0028(16)
C21 0.0642(17) 0.0581(17) 0.0581(16) 0.0174(14) 0.0323(13) 0.0224(14)
C20 0.102(2) 0.0435(15) 0.0723(19) 0.0013(14) 0.0638(18) -0.0065(16)
C19 0.093(2) 0.0348(14) 0.0671(17) 0.0030(13) 0.0523(16) 0.0026(14)
C15 0.124(3) 0.0459(16) 0.0474(15) 0.0155(13) 0.0323(16) 0.0144(17)
C11 0.054(2) 0.154(4) 0.143(4) -0.087(3) 0.002(2) 0.015(2)

loop_
_atom_type_symbol
_atom_type_description
_atom_type_scat_dispersion_real
_atom_type_scat_dispersion_imag
_atom_type_scat_source
C C 0.0033 0.0016 'International Tables Vol C Tables 4.2.6.8 and 6.1.1.4'
H H 0.0000 0.0000 'International Tables Vol C Tables 4.2.6.8 and 6.1.1.4'
N N 0.0061 0.0033 'International Tables Vol C Tables 4.2.6.8 and 6.1.1.4'
O O 0.0106 0.0060 'International Tables Vol C Tables 4.2.6.8 and 6.1.1.4'

loop_
_geom_angle_atom_site_label_1
_geom_angle_atom_site_label_2
_geom_angle_atom_site_label_3
_geom_angle
C4 C5 C6 121.6(2)
C4 C5 C9 118.13(18)
C6 C5 C9 120.22(19)
O1 C7 O2 124.0(2)
O1 C7 C1 123.3(2)
O2 C7 C1 112.74(19)
C25 N2 C21 118.0(2)
C16 N1 C20 117.5(2)
C3 C4 C5 118.01(19)
C3 C4 C12 121.44(19)
C5 C4 C12 120.5(2)
C1 C2 C3 117.4(2)
C1 C2 C10 121.5(2)
C3 C2 C10 121.1(2)
C22 C23 C24 116.3(2)
C22 C23 C18 122.3(2)
C24 C23 C18 121.4(2)
O5 C9 O6 124.5(2)
O5 C9 C5 120.14(19)
O6 C9 C5 115.34(19)
C1 C6 C5 118.45(19)
C1 C6 C14 122.47(18)
C5 C6 C14 119.03(19)
C18 C17 C16 119.4(2)
C19 C18 C17 116.7(2)
C19 C18 C23 122.3(2)
C17 C18 C23 121.0(2)
C6 C1 C2 122.16(19)
C6 C1 C7 118.31(19)
C2 C1 C7 119.52(19)
N1 C16 C17 123.2(2)
C15 C14 C6 112.7(2)
C4 C3 C2 122.2(2)
C4 C3 C8 117.5(2)
C2 C3 C8 120.0(2)
N2 C25 C24 122.2(2)
C4 C12 C13 112.2(2)
O3 C8 O4 124.3(3)
O3 C8 C3 122.2(2)
O4 C8 C3 113.5(2)
C25 C24 C23 120.5(2)
C11 C10 C2 113.1(2)
C21 C22 C23 119.8(2)
N2 C21 C22 123.1(2)
N1 C20 C19 122.8(2)
C20 C19 C18 120.2(2)

loop_
_geom_bond_atom_site_label_1
_geom_bond_atom_site_label_2
_geom_bond_distance
O5 C9 1.226(3)
O6 C9 1.279(3)
C5 C4 1.396(3)
C5 C6 1.409(3)
C5 C9 1.499(3)
C7 O1 1.200(3)
C7 O2 1.295(3)
C7 C1 1.519(3)
N2 C25 1.319(3)
N2 C21 1.320(3)
N1 C16 1.319(3)
N1 C20 1.324(3)
C4 C3 1.392(3)
C4 C12 1.520(3)
C2 C1 1.397(3)
C2 C3 1.417(3)
C2 C10 1.501(3)
C23 C22 1.376(3)
C23 C24 1.381(3)
C23 C18 1.489(3)
C6 C1 1.389(3)
C6 C14 1.511(3)
C17 C18 1.379(3)
C17 C16 1.384(3)
C18 C19 1.376(3)
O4 C8 1.297(3)
C14 C15 1.505(4)
O3 C8 1.204(3)
C3 C8 1.516(3)
C25 C24 1.376(3)
C12 C13 1.525(3)
C10 C11 1.462(4)
C22 C21 1.373(3)
C20 C19 1.374(3)
